data_7220488
loop_
_publ_author_name
'Koh, Peng-Fei'
'Loh, Teck Peng'

_publ_section_title
;
 Synthesis of Biologically Active Natural Products, Aspergillides A and B,
 Entirely from Biomass Derived Platform Chemicals
;
_journal_name_full 'Green Chem.'
_journal_paper_doi 10.1039/C5GC00900F
_journal_year 2015
_chemical_formula_sum 'C19 H35 I O4 S'
_chemical_formula_weight 486.43
_space_group_crystal_system triclinic
_space_group_IT_number 2
_space_group_name_Hall '-P 1'
_space_group_name_H-M_alt 'P -1'
_symmetry_space_group_name_Hall '-P 1'
_symmetry_space_group_name_H-M 'P -1'
_atom_sites_solution_hydrogens geom
_audit_update_record
;
2015-04-24 deposited with the CCDC.
2015-05-18 downloaded from the CCDC.
;
_cell_angle_alpha 93.874(4)
_cell_angle_beta 92.989(4)
_cell_angle_gamma 115.747(3)
_cell_formula_units_Z 4
_cell_length_a 10.4883(7)
_cell_length_b 11.9211(7)
_cell_length_c 20.6101(14)
_cell_measurement_reflns_used 5196
_cell_measurement_temperature 103.(2)
_cell_measurement_theta_max 23.5256
_cell_measurement_theta_min 2.2368
_cell_volume 2306.2(3)
_computing_cell_refinement 'SAINT V8.34A (Bruker AXS Inc., 2013)'
_computing_data_collection 'Bruker APEX2'
_computing_data_reduction 'SAINT V8.34A (Bruker AXS Inc., 2013)'
_computing_molecular_graphics 'Bruker SHELXTL'
_computing_publication_material 'Bruker SHELXTL'
_computing_structure_refinement 'SHELXL-2013 (Sheldrick, 2013)'
_computing_structure_solution 'SHELXS-97 (Sheldrick 2008)'
_diffrn_ambient_temperature 103.(2)
_diffrn_detector_area_resol_mean 8.3333
_diffrn_measured_fraction_theta_full 0.993
_diffrn_measured_fraction_theta_max 0.993
_diffrn_measurement_device_type 'Bruker APEX-II CCD'
_diffrn_measurement_method '\f and \w scans'
_diffrn_radiation_monochromator graphite
_diffrn_radiation_type MoK\a
_diffrn_radiation_wavelength 0.71073
_diffrn_reflns_av_R_equivalents 0.0832
_diffrn_reflns_av_sigmaI/netI 0.0867
_diffrn_reflns_limit_h_max 13
_diffrn_reflns_limit_h_min -13
_diffrn_reflns_limit_k_max 14
_diffrn_reflns_limit_k_min -14
_diffrn_reflns_limit_l_max 25
_diffrn_reflns_limit_l_min -25
_diffrn_reflns_number 37880
_diffrn_reflns_theta_full 26.50
_diffrn_reflns_theta_max 26.50
_diffrn_reflns_theta_min 1.91
_exptl_absorpt_coefficient_mu 1.497
_exptl_absorpt_correction_T_max 0.75
_exptl_absorpt_correction_T_min 0.63
_exptl_absorpt_correction_type multi-scan
_exptl_absorpt_process_details 'SADABS V2012/1 (Bruker AXS Inc.)'
_exptl_crystal_colour colourless
_exptl_crystal_density_diffrn 1.401
_exptl_crystal_density_method 'not measured'
_exptl_crystal_description block
_exptl_crystal_F_000 1000
_exptl_crystal_size_max 0.260
_exptl_crystal_size_mid 0.220
_exptl_crystal_size_min 0.200
_refine_diff_density_max 0.929
_refine_diff_density_min -1.131
_refine_ls_extinction_method none
_refine_ls_goodness_of_fit_ref 1.087
_refine_ls_hydrogen_treatment constr
_refine_ls_matrix_type full
_refine_ls_number_parameters 467
_refine_ls_number_reflns 9465
_refine_ls_number_restraints 48
_refine_ls_restrained_S_all 1.089
_refine_ls_R_factor_all 0.1032
_refine_ls_R_factor_gt 0.0584
_refine_ls_shift/su_max 0.000
_refine_ls_shift/su_mean 0.000
_refine_ls_structure_factor_coef Fsqd
_refine_ls_weighting_details 'w=1/[\s^2^(Fo^2^)+(0.0469P)^2^+8.7339P] where P=(Fo^2^+2Fc^2^)/3'
_refine_ls_weighting_scheme calc
_refine_ls_wR_factor_gt 0.1277
_refine_ls_wR_factor_ref 0.1466
_reflns_number_gt 6267
_reflns_number_total 9465
_reflns_threshold_expression 'I > 2\s(I)'
_cod_data_source_file c5gc00900f2.cif
_cod_data_source_block I
_cod_database_code 7220488

loop_
_space_group_symop_operation_xyz
'x, y, z'
'-x, -y, -z'

loop_
_atom_site_type_symbol
_atom_site_label
_atom_site_fract_x
_atom_site_fract_y
_atom_site_fract_z
_atom_site_U_iso_or_equiv
_atom_site_adp_type
_atom_site_calc_flag
_atom_site_refinement_flags_adp
_atom_site_refinement_flags_posn
_atom_site_occupancy
C C1 0.9889(7) 1.1012(6) 0.2448(3) 0.0273(16) Uani d . . 1
H H1 0.9892 1.1783 0.2354 0.033 Uiso calc U R 1
C C2 0.8728(7) 1.0009(6) 0.2316(3) 0.0225(15) Uani d . . 1
H H2 0.8723 0.9245 0.2425 0.027 Uiso calc U R 1
C C3 0.7372(6) 0.9955(6) 0.2001(3) 0.0227(15) Uani d . . 1
H H3 0.749 1.0826 0.1964 0.027 Uiso calc U R 1
C C4 0.6962(6) 0.9235(6) 0.1329(3) 0.0243(15) Uani d . . 1
H H4A 0.6934 0.8399 0.1356 0.029 Uiso calc U R 1
H H4B 0.7683 0.9686 0.1031 0.029 Uiso calc U R 1
C C5 0.5501(7) 0.9086(7) 0.1058(3) 0.0266(16) Uani d . . 1
H H5A 0.5574 0.9911 0.0956 0.032 Uiso calc U R 1
H H5B 0.519 0.852 0.0647 0.032 Uiso calc U R 1
C C6 0.4409(6) 0.8558(6) 0.1544(3) 0.0214(13) Uani d U . 1
H H6 0.422 0.7671 0.1592 0.026 Uiso calc U R 1
C C7 0.4953(6) 0.9322(6) 0.2200(3) 0.0194(14) Uani d . . 1
H H7 0.5088 1.0195 0.2154 0.023 Uiso calc U R 1
C C8 0.3988(7) 0.8805(6) 0.2737(3) 0.0234(15) Uani d . . 1
H H8A 0.3078 0.8848 0.2637 0.028 Uiso calc U R 1
H H8B 0.378 0.7916 0.2763 0.028 Uiso calc U R 1
C C9 0.4694(6) 0.9548(6) 0.3381(3) 0.0183(14) Uani d . . 1
C C10 0.5867(7) 1.1754(6) 0.3847(3) 0.0199(14) Uani d . . 1
C C11 0.5729(8) 1.2904(6) 0.3641(4) 0.0327(18) Uani d . . 1
H H11A 0.589 1.298 0.3179 0.049 Uiso calc U R 1
H H11B 0.6436 1.3654 0.3905 0.049 Uiso calc U R 1
H H11C 0.4773 1.2817 0.3708 0.049 Uiso calc U R 1
C C12 0.7364(7) 1.1892(6) 0.3787(3) 0.0246(15) Uani d . . 1
H H12A 0.7407 1.1115 0.3885 0.037 Uiso calc U R 1
H H12B 0.8033 1.2586 0.4096 0.037 Uiso calc U R 1
H H12C 0.7618 1.2063 0.3341 0.037 Uiso calc U R 1
C C13 0.5402(8) 1.1515(7) 0.4528(4) 0.0333(17) Uani d . . 1
H H13A 0.4384 1.1289 0.4522 0.05 Uiso calc U R 1
H H13B 0.5938 1.2273 0.4827 0.05 Uiso calc U R 1
H H13C 0.5582 1.0828 0.4676 0.05 Uiso calc U R 1
C C14 0.1681(8) 0.6078(7) 0.0731(4) 0.0376(19) Uani d . . 1
H H14A 0.2606 0.606 0.0782 0.056 Uiso calc U R 1
H H14B 0.1165 0.5604 0.0317 0.056 Uiso calc U R 1
H H14C 0.1129 0.5702 0.1094 0.056 Uiso calc U R 1
C C15 0.2573(9) 0.8305(9) -0.0062(4) 0.046(2) Uani d . . 1
H H15A 0.2817 0.92 -0.0042 0.068 Uiso calc U R 1
H H15B 0.1815 0.7848 -0.0412 0.068 Uiso calc U R 1
H H15C 0.3413 0.8178 -0.0149 0.068 Uiso calc U R 1
C C16 0.0301(7) 0.7910(6) 0.0886(3) 0.0247(15) Uani d . . 1
C C17 -0.0915(9) 0.7048(9) 0.0392(4) 0.059(3) Uani d U . 1
H H17A -0.1101 0.6177 0.0435 0.088 Uiso calc U R 1
H H17B -0.066 0.7253 -0.005 0.088 Uiso calc U R 1
H H17C -0.1769 0.7156 0.0473 0.088 Uiso calc U R 1
C C18 0.0599(9) 0.9273(7) 0.0820(4) 0.044(2) Uani d U . 1
H H18A 0.0766 0.9455 0.0367 0.066 Uiso calc U R 1
H H18B 0.1442 0.9832 0.1109 0.066 Uiso calc U R 1
H H18C -0.0221 0.9404 0.0942 0.066 Uiso calc U R 1
C C19 -0.0109(8) 0.7622(7) 0.1570(4) 0.0314(17) Uani d . . 1
H H19A -0.0946 0.7762 0.1645 0.047 Uiso calc U R 1
H H19B 0.0683 0.8171 0.1887 0.047 Uiso calc U R 1
H H19C -0.0329 0.6747 0.162 0.047 Uiso calc U R 1
C C20 0.0937(7) 0.4579(6) 0.2425(4) 0.0314(17) Uani d . . 1
H H20 0.1655 0.494 0.2138 0.038 Uiso calc U R 1
C C21 0.1314(7) 0.4457(6) 0.3017(4) 0.0292(16) Uani d . . 1
H H21 0.0584 0.4106 0.33 0.035 Uiso calc U R 1
C C22 0.2795(7) 0.4824(6) 0.3283(4) 0.0272(16) Uani d . . 1
H H22 0.2882 0.4041 0.3362 0.033 Uiso calc U R 1
C C23 0.3232(7) 0.5653(6) 0.3919(3) 0.0234(15) Uani d . . 1
H H23A 0.257 0.5238 0.4248 0.028 Uiso calc U R 1
H H23B 0.3193 0.6453 0.3854 0.028 Uiso calc U R 1
C C24 0.4739(7) 0.5905(6) 0.4162(3) 0.0246(15) Uani d . . 1
H H24A 0.4751 0.5118 0.4281 0.03 Uiso calc U R 1
H H24B 0.5067 0.6513 0.4557 0.03 Uiso calc U R 1
C C25 0.5738(6) 0.6429(6) 0.3628(3) 0.0186(13) Uani d U . 1
H H25 0.5858 0.7294 0.3569 0.022 Uiso calc U R 1
C C26 0.5179(6) 0.5624(6) 0.2986(3) 0.0190(13) Uani d U . 1
H H26 0.5184 0.4796 0.3032 0.023 Uiso calc U R 1
C C27 0.6039(6) 0.6207(6) 0.2430(3) 0.0204(14) Uani d . . 1
H H27A 0.6123 0.7065 0.2415 0.024 Uiso calc U R 1
H H27B 0.7009 0.6275 0.2514 0.024 Uiso calc U R 1
C C28 0.5395(7) 0.5473(6) 0.1783(3) 0.0215(14) Uani d . . 1
C C29 0.4570(7) 0.3380(6) 0.1213(3) 0.0279(16) Uani d . . 1
C C30 0.3016(8) 0.3123(7) 0.1150(4) 0.040(2) Uani d . . 1
H H30A 0.2619 0.2913 0.157 0.06 Uiso calc U R 1
H H30B 0.249 0.2421 0.0816 0.06 Uiso calc U R 1
H H30C 0.2936 0.3869 0.1023 0.06 Uiso calc U R 1
C C31 0.4710(8) 0.2234(6) 0.1414(4) 0.0294(17) Uani d . . 1
H H31A 0.5715 0.2405 0.1449 0.044 Uiso calc U R 1
H H31B 0.4177 0.1523 0.1086 0.044 Uiso calc U R 1
H H31C 0.4329 0.2034 0.1838 0.044 Uiso calc U R 1
C C32 0.5305(11) 0.3797(7) 0.0595(4) 0.050(2) Uani d . . 1
H H32A 0.5243 0.4558 0.0482 0.075 Uiso calc U R 1
H H32B 0.4838 0.3133 0.0236 0.075 Uiso calc U R 1
H H32C 0.6305 0.3967 0.0668 0.075 Uiso calc U R 1
C C33 0.8050(8) 0.7421(7) 0.5164(3) 0.0290(16) Uani d . . 1
H H33A 0.7362 0.7742 0.5272 0.044 Uiso calc U R 1
H H33B 0.8941 0.7898 0.544 0.044 Uiso calc U R 1
H H33C 0.7666 0.6536 0.5239 0.044 Uiso calc U R 1
C C34 0.8560(8) 0.9140(6) 0.4095(4) 0.0295(16) Uani d . . 1
H H34A 0.8753 0.9245 0.3637 0.044 Uiso calc U R 1
H H34B 0.9344 0.9799 0.4378 0.044 Uiso calc U R 1
H H34C 0.7673 0.9197 0.4167 0.044 Uiso calc U R 1
C C35 0.9991(6) 0.7342(6) 0.4112(3) 0.0190(14) Uani d . . 1
C C36 1.0104(7) 0.7222(7) 0.3375(3) 0.0304(17) Uani d . . 1
H H36A 1.0976 0.7144 0.3294 0.046 Uiso calc U R 1
H H36B 1.0129 0.7968 0.3191 0.046 Uiso calc U R 1
H H36C 0.9279 0.6478 0.3169 0.046 Uiso calc U R 1
C C37 1.1349(7) 0.8446(7) 0.4428(4) 0.0318(17) Uani d . . 1
H H37A 1.127 0.8572 0.4896 0.048 Uiso calc U R 1
H H37B 1.1482 0.9204 0.4224 0.048 Uiso calc U R 1
H H37C 1.2166 0.8268 0.4365 0.048 Uiso calc U R 1
C C38 0.9875(8) 0.6142(7) 0.4392(4) 0.0343(18) Uani d . . 1
H H38A 1.0659 0.5965 0.426 0.051 Uiso calc U R 1
H H38B 0.8968 0.544 0.4224 0.051 Uiso calc U R 1
H H38C 0.9926 0.6255 0.4869 0.051 Uiso calc U R 1
I I1 1.17717(5) 1.10530(4) 0.28552(2) 0.02651(14) Uani d . . 1
I I2 -0.11939(5) 0.40106(4) 0.20764(3) 0.03830(16) Uani d . . 1
O O1 0.6296(4) 0.9360(4) 0.2425(2) 0.0196(10) Uani d . . 1
O O2 0.3115(4) 0.8601(4) 0.1342(2) 0.0197(9) Uani d U . 1
O O3 0.5071(5) 0.9156(4) 0.3838(2) 0.0257(11) Uani d . . 1
O O4 0.4880(4) 1.0736(4) 0.3360(2) 0.0206(10) Uani d . . 1
O O5 0.3746(4) 0.5425(4) 0.2804(2) 0.0221(10) Uani d . . 1
O O6 0.7090(4) 0.6473(4) 0.3806(2) 0.0196(10) Uani d . . 1
O O7 0.4984(5) 0.5870(4) 0.1334(2) 0.0311(12) Uani d . . 1
O O8 0.5323(5) 0.4321(4) 0.1771(2) 0.0227(10) Uani d . . 1
S S1 0.19522(19) 0.77168(17) 0.07311(9) 0.0290(4) Uani d . . 1
S S2 0.83920(18) 0.75908(16) 0.42877(9) 0.0258(4) Uani d . . 1

loop_
_atom_site_aniso_label
_atom_site_aniso_U_11
_atom_site_aniso_U_22
_atom_site_aniso_U_33
_atom_site_aniso_U_12
_atom_site_aniso_U_13
_atom_site_aniso_U_23
C1 0.021(4) 0.031(4) 0.037(4) 0.017(3) 0.006(3) 0.004(3)
C2 0.018(4) 0.027(4) 0.028(4) 0.015(3) 0.005(3) 0.001(3)
C3 0.008(3) 0.023(3) 0.037(4) 0.007(3) 0.005(3) -0.001(3)
C4 0.009(3) 0.040(4) 0.028(4) 0.014(3) 0.005(3) 0.007(3)
C5 0.017(4) 0.046(4) 0.024(4) 0.022(3) 0.002(3) -0.002(3)
C6 0.011(2) 0.026(3) 0.030(3) 0.011(2) 0.002(2) 0.000(2)
C7 0.009(3) 0.021(3) 0.029(4) 0.007(3) 0.003(3) 0.000(3)
C8 0.012(3) 0.029(4) 0.032(4) 0.012(3) 0.001(3) 0.000(3)
C9 0.009(3) 0.027(3) 0.026(4) 0.013(3) 0.006(3) 0.003(3)
C10 0.017(3) 0.019(3) 0.027(4) 0.012(3) -0.004(3) 0.001(3)
C11 0.025(4) 0.026(4) 0.047(5) 0.013(3) -0.007(3) -0.001(3)
C12 0.016(3) 0.028(4) 0.034(4) 0.012(3) 0.002(3) 0.009(3)
C13 0.032(4) 0.036(4) 0.035(4) 0.018(3) 0.009(3) -0.004(3)
C14 0.032(4) 0.032(4) 0.050(5) 0.018(3) -0.007(4) -0.011(4)
C15 0.046(5) 0.085(7) 0.025(4) 0.044(5) 0.013(4) 0.011(4)
C16 0.015(3) 0.038(4) 0.023(4) 0.014(3) 0.003(3) 0.000(3)
C17 0.031(4) 0.091(6) 0.054(5) 0.033(4) -0.013(4) -0.026(5)
C18 0.040(4) 0.058(5) 0.060(5) 0.041(4) 0.017(4) 0.024(4)
C19 0.022(4) 0.039(4) 0.041(5) 0.019(3) 0.013(3) 0.006(3)
C20 0.014(4) 0.031(4) 0.046(5) 0.009(3) -0.006(3) 0.001(3)
C21 0.017(4) 0.031(4) 0.039(5) 0.011(3) -0.003(3) -0.003(3)
C22 0.017(4) 0.025(4) 0.041(5) 0.010(3) 0.008(3) 0.003(3)
C23 0.017(4) 0.027(4) 0.030(4) 0.013(3) 0.006(3) 0.002(3)
C24 0.018(4) 0.034(4) 0.027(4) 0.017(3) 0.003(3) 0.000(3)
C25 0.009(2) 0.021(2) 0.027(3) 0.009(2) 0.000(2) 0.001(2)
C26 0.010(2) 0.020(2) 0.029(3) 0.009(2) 0.000(2) 0.001(2)
C27 0.008(3) 0.021(3) 0.033(4) 0.009(3) 0.001(3) -0.001(3)
C28 0.018(4) 0.023(3) 0.025(4) 0.011(3) 0.000(3) -0.001(3)
C29 0.027(4) 0.028(4) 0.031(4) 0.016(3) -0.003(3) -0.003(3)
C30 0.030(4) 0.042(5) 0.055(5) 0.026(4) -0.019(4) -0.006(4)
C31 0.028(4) 0.026(4) 0.041(5) 0.017(3) 0.007(3) 0.006(3)
C32 0.086(7) 0.036(5) 0.036(5) 0.033(5) 0.017(5) 0.002(4)
C33 0.027(4) 0.041(4) 0.022(4) 0.018(3) 0.005(3) 0.005(3)
C34 0.030(4) 0.025(4) 0.037(4) 0.016(3) 0.002(3) 0.002(3)
C35 0.013(3) 0.027(3) 0.020(4) 0.012(3) 0.002(3) 0.001(3)
C36 0.021(4) 0.042(4) 0.033(4) 0.018(3) 0.008(3) -0.002(3)
C37 0.017(4) 0.045(4) 0.034(4) 0.015(3) -0.004(3) 0.003(3)
C38 0.023(4) 0.041(4) 0.050(5) 0.023(3) 0.008(4) 0.007(4)
I1 0.0152(2) 0.0279(3) 0.0344(3) 0.00810(19) -0.00067(19) 0.00185(19)
I2 0.0231(3) 0.0294(3) 0.0554(4) 0.0061(2) -0.0121(2) 0.0088(2)
O1 0.010(2) 0.025(2) 0.026(3) 0.0101(19) 0.0035(19) 0.0013(19)
O2 0.0088(19) 0.026(2) 0.029(2) 0.0122(16) 0.0009(16) 0.0006(17)
O3 0.024(3) 0.028(3) 0.030(3) 0.015(2) 0.005(2) 0.006(2)
O4 0.016(2) 0.022(2) 0.027(3) 0.0120(19) -0.0013(19) -0.0009(19)
O5 0.008(2) 0.027(2) 0.031(3) 0.0090(19) -0.0017(19) -0.001(2)
O6 0.006(2) 0.025(2) 0.029(3) 0.0087(18) -0.0011(18) -0.0035(19)
O7 0.037(3) 0.029(3) 0.030(3) 0.018(2) -0.002(2) 0.001(2)
O8 0.019(2) 0.027(2) 0.028(3) 0.016(2) -0.001(2) 0.000(2)
S1 0.0236(10) 0.0423(11) 0.0273(10) 0.0206(8) 0.0015(8) 0.0021(8)
S2 0.0209(9) 0.0308(9) 0.0299(10) 0.0152(8) 0.0029(7) 0.0038(8)

loop_
_atom_type_symbol
_atom_type_description
_atom_type_scat_dispersion_real
_atom_type_scat_dispersion_imag
_atom_type_scat_source
C C 0.0033 0.0016 'International Tables Vol C Tables 4.2.6.8 and 6.1.1.4'
H H 0.0000 0.0000 'International Tables Vol C Tables 4.2.6.8 and 6.1.1.4'
S S 0.1246 0.1234 'International Tables Vol C Tables 4.2.6.8 and 6.1.1.4'
O O 0.0106 0.0060 'International Tables Vol C Tables 4.2.6.8 and 6.1.1.4'
I I -0.4742 1.8119 'International Tables Vol C Tables 4.2.6.8 and 6.1.1.4'

loop_
_geom_angle_atom_site_label_1
_geom_angle_atom_site_label_2
_geom_angle_atom_site_label_3
_geom_angle
C2 C1 I1 123.9(5)
C1 C2 C3 124.6(6)
O1 C3 C2 106.6(5)
O1 C3 C4 110.2(5)
C2 C3 C4 112.3(5)
C3 C4 C5 110.4(5)
C6 C5 C4 111.0(6)
O2 C6 C7 107.3(5)
O2 C6 C5 111.3(5)
C7 C6 C5 110.1(5)
O1 C7 C6 110.3(5)
O1 C7 C8 105.5(5)
C6 C7 C8 114.2(5)
C9 C8 C7 109.9(5)
O3 C9 O4 125.1(6)
O3 C9 C8 125.4(6)
O4 C9 C8 109.5(5)
O4 C10 C13 110.9(5)
O4 C10 C12 108.7(5)
C13 C10 C12 112.9(5)
O4 C10 C11 103.3(5)
C13 C10 C11 109.8(6)
C12 C10 C11 110.9(5)
C19 C16 C17 109.6(6)
C19 C16 C18 108.0(6)
C17 C16 C18 109.6(7)
C19 C16 S1 110.9(5)
C17 C16 S1 109.8(5)
C18 C16 S1 108.8(5)
C21 C20 I2 122.8(6)
C20 C21 C22 124.9(7)
O5 C22 C21 109.3(6)
O5 C22 C23 110.0(5)
C21 C22 C23 114.2(6)
C22 C23 C24 109.3(5)
C23 C24 C25 109.9(5)
O6 C25 C26 106.8(5)
O6 C25 C24 110.4(5)
C26 C25 C24 111.9(5)
O5 C26 C25 110.4(5)
O5 C26 C27 106.5(5)
C25 C26 C27 113.0(5)
C28 C27 C26 112.8(5)
O7 C28 O8 124.9(6)
O7 C28 C27 124.0(6)
O8 C28 C27 111.1(5)
O8 C29 C31 102.8(5)
O8 C29 C30 109.5(5)
C31 C29 C30 110.0(6)
O8 C29 C32 110.5(6)
C31 C29 C32 110.4(6)
C30 C29 C32 113.2(7)
C37 C35 C36 108.3(5)
C37 C35 C38 108.7(5)
C36 C35 C38 109.2(6)
C37 C35 S2 110.5(4)
C36 C35 S2 110.6(4)
C38 C35 S2 109.5(4)
C3 O1 C7 112.3(5)
C6 O2 S1 126.4(4)
C9 O4 C10 121.3(5)
C22 O5 C26 112.3(5)
C25 O6 S2 126.0(4)
C28 O8 C29 120.7(5)
O2 S1 C14 110.2(3)
O2 S1 C15 110.5(3)
C14 S1 C15 109.7(4)
O2 S1 C16 103.9(3)
C14 S1 C16 112.9(3)
C15 S1 C16 109.5(3)
O6 S2 C34 109.9(3)
O6 S2 C33 111.0(3)
C34 S2 C33 108.7(3)
O6 S2 C35 103.7(3)
C34 S2 C35 113.0(3)
C33 S2 C35 110.6(3)

loop_
_geom_bond_atom_site_label_1
_geom_bond_atom_site_label_2
_geom_bond_distance
C1 C2 1.282(9)
C1 I1 2.084(7)
C2 C3 1.506(9)
C3 O1 1.426(7)
C3 C4 1.515(9)
C4 C5 1.534(8)
C5 C6 1.514(9)
C6 O2 1.422(7)
C6 C7 1.511(9)
C7 O1 1.440(7)
C7 C8 1.515(9)
C8 C9 1.504(9)
C9 O3 1.201(7)
C9 O4 1.346(7)
C10 O4 1.481(7)
C10 C13 1.514(9)
C10 C12 1.518(8)
C10 C11 1.525(9)
C14 S1 1.848(7)
C15 S1 1.858(7)
C16 C19 1.514(9)
C16 C17 1.517(10)
C16 C18 1.533(10)
C16 S1 1.884(7)
C20 C21 1.299(10)
C20 I2 2.103(7)
C21 C22 1.481(9)
C22 O5 1.436(8)
C22 C23 1.509(9)
C23 C24 1.525(9)
C24 C25 1.530(9)
C25 O6 1.424(7)
C25 C26 1.509(9)
C26 O5 1.441(7)
C26 C27 1.510(9)
C27 C28 1.495(9)
C28 O7 1.209(8)
C28 O8 1.340(7)
C29 O8 1.472(8)
C29 C31 1.518(9)
C29 C30 1.519(10)
C29 C32 1.523(10)
C33 S2 1.866(7)
C34 S2 1.851(6)
C35 C37 1.531(9)
C35 C36 1.531(9)
C35 C38 1.537(9)
C35 S2 1.874(6)
O2 S1 1.651(5)
O6 S2 1.651(4)
